data_7000375
loop_
_publ_author_name
'Dabb, Serin L.'
'Ho, Joanne H. H.'
'Hodgson, Richard'
'Messerle, Barbara A.'
'Wagler, J\"org'

_publ_section_title
;
 Weakly coordinating counter-ions for highly efficient catalysis of
 intramolecular hydroamination
;
_journal_issue 4
_journal_name_full 'Dalton Transactions'
_journal_page_first 634
_journal_paper_doi 10.1039/b814168a
_journal_year 2009
_chemical_formula_moiety 'C37 H37 Ir N2 P, C32 H12 B F24 '
_chemical_formula_sum 'C69 H49 B F24 Ir N2 P'
_chemical_formula_weight 1596.10
_chemical_name_systematic
;
?
;
_space_group_IT_number 14
_symmetry_cell_setting monoclinic
_symmetry_space_group_name_Hall '-P 2yn'
_symmetry_space_group_name_H-M 'P 1 21/n 1'
_atom_sites_solution_hydrogens geom
_atom_sites_solution_primary direct
_atom_sites_solution_secondary difmap
_audit_creation_method SHELXL-97
_cell_angle_alpha 90.00
_cell_angle_beta 100.9560(10)
_cell_angle_gamma 90.00
_cell_formula_units_Z 4
_cell_length_a 12.5044(3)
_cell_length_b 35.3357(9)
_cell_length_c 14.8836(4)
_cell_measurement_reflns_used 194094
_cell_measurement_temperature 100(2)
_cell_measurement_theta_max 33.142
_cell_measurement_theta_min 2.546
_cell_volume 6456.5(3)
_computing_cell_refinement 'HKL Scalepack (Otwinowski & Minor 1997)'
_computing_data_collection 'Nonius Collect, KappaCCD'
_computing_data_reduction 'Denzo and Scalepak (Otwinowski & Minor, 1997)'
_computing_molecular_graphics 'ORTEP32 for windows (Farugia)'
_computing_publication_material 'Ciftab (Sheldrick, 1997)'
_computing_structure_refinement 'SHELXL-97 (Sheldrick, 1997)'
_computing_structure_solution 'SHELXS-97 (Sheldrick, 1990)'
_diffrn_ambient_temperature 100(2)
_diffrn_measured_fraction_theta_full 0.997
_diffrn_measured_fraction_theta_max 0.997
_diffrn_measurement_device_type 'Nonius Kappa CCD area detector'
_diffrn_measurement_method 'phi and omega scans'
_diffrn_radiation_monochromator graphite
_diffrn_radiation_source 'fine-focus sealed tube'
_diffrn_radiation_type MoK\a
_diffrn_radiation_wavelength 0.71073
_diffrn_reflns_av_R_equivalents 0.0393
_diffrn_reflns_av_sigmaI/netI 0.0273
_diffrn_reflns_limit_h_max 18
_diffrn_reflns_limit_h_min -19
_diffrn_reflns_limit_k_max 54
_diffrn_reflns_limit_k_min -54
_diffrn_reflns_limit_l_max 20
_diffrn_reflns_limit_l_min -22
_diffrn_reflns_number 130673
_diffrn_reflns_theta_full 33.00
_diffrn_reflns_theta_max 33.00
_diffrn_reflns_theta_min 2.61
_exptl_absorpt_coefficient_mu 2.207
_exptl_absorpt_correction_T_max 0.574
_exptl_absorpt_correction_T_min 0.522
_exptl_absorpt_correction_type multi-scan
_exptl_absorpt_process_details SORTAV
_exptl_crystal_colour orange
_exptl_crystal_density_diffrn 1.642
_exptl_crystal_density_method 'not measured'
_exptl_crystal_description piece
_exptl_crystal_F_000 3160
_exptl_crystal_size_max 0.31
_exptl_crystal_size_mid 0.29
_exptl_crystal_size_min 0.25
_refine_diff_density_max 1.195
_refine_diff_density_min -0.979
_refine_diff_density_rms 0.079
_refine_ls_extinction_method none
_refine_ls_goodness_of_fit_ref 1.046
_refine_ls_hydrogen_treatment mixed
_refine_ls_matrix_type full
_refine_ls_number_parameters 905
_refine_ls_number_reflns 24270
_refine_ls_number_restraints 11
_refine_ls_restrained_S_all 1.047
_refine_ls_R_factor_all 0.0346
_refine_ls_R_factor_gt 0.0254
_refine_ls_shift/su_max 0.004
_refine_ls_shift/su_mean 0.000
_refine_ls_structure_factor_coef Fsqd
_refine_ls_weighting_details 'calc w=1/[\s^2^(Fo^2^)+(0.0208P)^2^+4.7721P] where P=(Fo^2^+2Fc^2^)/3'
_refine_ls_weighting_scheme calc
_refine_ls_wR_factor_gt 0.0552
_refine_ls_wR_factor_ref 0.0574
_reflns_number_gt 20833
_reflns_number_total 24270
_reflns_threshold_expression >2sigma(I)
_cod_data_source_file b814168a.txt
_cod_data_source_block rh00802
_cod_original_sg_symbol_Hall -P2yn
_cod_original_sg_symbol_H-M P21/n
_cod_original_formula_sum 'C69 H49 B F24 Ir N2 P '
_cod_database_code 7000375

loop_
_symmetry_equiv_pos_as_xyz
'x, y, z'
'-x+1/2, y+1/2, -z+1/2'
'-x, -y, -z'
'x-1/2, -y-1/2, z-1/2'

loop_
_atom_site_label
_atom_site_type_symbol
_atom_site_fract_x
_atom_site_fract_y
_atom_site_fract_z
_atom_site_U_iso_or_equiv
_atom_site_adp_type
_atom_site_occupancy
_atom_site_symmetry_multiplicity
_atom_site_calc_flag
_atom_site_refinement_flags
_atom_site_disorder_assembly
_atom_site_disorder_group
Ir1 Ir 0.363779(4) 0.151862(2) 0.255371(4) 0.01440(2) Uani 1 1 d . . .
P1 P 0.54030(3) 0.131995(11) 0.29845(3) 0.01593(7) Uani 1 1 d . . .
N1 N 0.40294(11) 0.19505(4) 0.35465(9) 0.0178(2) Uani 1 1 d . . .
N2 N 0.43248(11) 0.18462(4) 0.44464(9) 0.0178(2) Uani 1 1 d . . .
C1 C 0.18902(13) 0.15961(5) 0.26229(11) 0.0209(3) Uani 1 1 d . . .
H1 H 0.1903(17) 0.1741(6) 0.3159(15) 0.023 Uiso 1 1 d . . .
C2 C 0.20708(13) 0.17715(5) 0.18274(11) 0.0198(3) Uani 1 1 d . . .
H2 H 0.2214(17) 0.2032(6) 0.1861(14) 0.022 Uiso 1 1 d . . .
C3 C 0.17249(14) 0.16070(5) 0.08746(11) 0.0240(3) Uani 1 1 d . . .
H3A H 0.1495 0.1815 0.0435 0.029 Uiso 1 1 calc R . .
H3B H 0.1090 0.1439 0.0866 0.029 Uiso 1 1 calc R . .
C4 C 0.26496(15) 0.13807(5) 0.05669(11) 0.0241(3) Uani 1 1 d . . .
H4A H 0.2325 0.1191 0.0106 0.029 Uiso 1 1 calc R . .
H4B H 0.3094 0.1556 0.0270 0.029 Uiso 1 1 calc R . .
C5 C 0.33819(13) 0.11810(5) 0.13469(11) 0.0203(3) Uani 1 1 d . . .
H5 H 0.4073(18) 0.1104(6) 0.1216(14) 0.022 Uiso 1 1 d . . .
C6 C 0.30134(13) 0.09781(4) 0.20481(11) 0.0203(3) Uani 1 1 d . . .
H6 H 0.3494(17) 0.0794(6) 0.2323(15) 0.022 Uiso 1 1 d . . .
C7 C 0.18159(14) 0.09121(5) 0.20895(13) 0.0251(3) Uani 1 1 d . . .
H7A H 0.1738 0.0660 0.2362 0.030 Uiso 1 1 calc R . .
H7B H 0.1382 0.0911 0.1459 0.030 Uiso 1 1 calc R . .
C8 C 0.13576(14) 0.12164(5) 0.26560(13) 0.0259(3) Uani 1 1 d . . .
H8A H 0.0565 0.1243 0.2423 0.031 Uiso 1 1 calc R . .
H8B H 0.1461 0.1132 0.3301 0.031 Uiso 1 1 calc R . .
C9 C 0.38794(13) 0.23292(4) 0.35442(11) 0.0194(3) Uani 1 1 d . . .
C10 C 0.40501(14) 0.24632(4) 0.44477(12) 0.0215(3) Uani 1 1 d . . .
H10 H 0.3982 0.2717 0.4638 0.026 Uiso 1 1 calc R . .
C11 C 0.43363(13) 0.21525(4) 0.50078(11) 0.0190(3) Uani 1 1 d . . .
C12 C 0.36296(14) 0.25523(4) 0.26951(11) 0.0219(3) Uani 1 1 d . . .
C13 C 0.39688(16) 0.24326(5) 0.19000(13) 0.0288(4) Uani 1 1 d . . .
H13 H 0.4375 0.2205 0.1907 0.035 Uiso 1 1 calc R . .
C14 C 0.37179(18) 0.26426(6) 0.10981(14) 0.0344(4) Uani 1 1 d . . .
H14 H 0.3936 0.2555 0.0557 0.041 Uiso 1 1 calc R . .
C15 C 0.3151(2) 0.29793(6) 0.10897(16) 0.0418(5) Uani 1 1 d . . .
H15 H 0.2983 0.3124 0.0544 0.050 Uiso 1 1 calc R . .
C16 C 0.2828(2) 0.31039(6) 0.18778(17) 0.0484(6) Uani 1 1 d . . .
H16 H 0.2442 0.3336 0.1871 0.058 Uiso 1 1 calc R . .
C17 C 0.30627(19) 0.28926(5) 0.26804(14) 0.0351(4) Uani 1 1 d . . .
H17 H 0.2837 0.2980 0.3218 0.042 Uiso 1 1 calc R . .
C18 C 0.45932(13) 0.21319(5) 0.60132(11) 0.0207(3) Uani 1 1 d . . .
C19 C 0.42014(15) 0.18415(5) 0.65006(12) 0.0260(3) Uani 1 1 d . . .
H19 H 0.3770 0.1645 0.6180 0.031 Uiso 1 1 calc R . .
C20 C 0.44394(17) 0.18382(6) 0.74515(13) 0.0319(4) Uani 1 1 d . . .
H20 H 0.4184 0.1637 0.7777 0.038 Uiso 1 1 calc R . .
C21 C 0.50487(17) 0.21283(6) 0.79282(13) 0.0339(4) Uani 1 1 d . . .
H21 H 0.5207 0.2126 0.8578 0.041 Uiso 1 1 calc R . .
C22 C 0.54243(17) 0.24208(6) 0.74506(13) 0.0326(4) Uani 1 1 d . . .
H22 H 0.5834 0.2621 0.7775 0.039 Uiso 1 1 calc R . .
C23 C 0.52058(15) 0.24229(5) 0.65005(12) 0.0263(3) Uani 1 1 d . . .
H23 H 0.5474 0.2623 0.6179 0.032 Uiso 1 1 calc R . .
C24 C 0.48224(14) 0.14750(4) 0.46793(11) 0.0209(3) Uani 1 1 d . . .
H24A H 0.4278 0.1274 0.4476 0.025 Uiso 1 1 calc R . .
H24B H 0.5054 0.1455 0.5352 0.025 Uiso 1 1 calc R . .
C25 C 0.58118(14) 0.14160(5) 0.42215(11) 0.0225(3) Uani 1 1 d . . .
H25A H 0.6249 0.1201 0.4519 0.027 Uiso 1 1 calc R . .
H25B H 0.6275 0.1645 0.4311 0.027 Uiso 1 1 calc R . .
C26 C 0.56803(12) 0.08205(4) 0.28533(11) 0.0183(3) Uani 1 1 d . . .
C27 C 0.52993(14) 0.05610(5) 0.34322(13) 0.0242(3) Uani 1 1 d . . .
H27 H 0.4965 0.0650 0.3915 0.029 Uiso 1 1 calc R . .
C28 C 0.54093(15) 0.01756(5) 0.33025(15) 0.0299(4) Uani 1 1 d . . .
H28 H 0.5149 0.0001 0.3695 0.036 Uiso 1 1 calc R . .
C29 C 0.58996(17) 0.00454(5) 0.26003(14) 0.0322(4) Uani 1 1 d . . .
H29 H 0.5968 -0.0219 0.2510 0.039 Uiso 1 1 calc R . .
C30 C 0.62900(17) 0.02995(5) 0.20293(14) 0.0312(4) Uani 1 1 d . . .
H30 H 0.6633 0.0209 0.1554 0.037 Uiso 1 1 calc R . .
C31 C 0.61786(14) 0.06890(5) 0.21526(12) 0.0241(3) Uani 1 1 d . . .
H31 H 0.6442 0.0863 0.1760 0.029 Uiso 1 1 calc R . .
C32 C 0.64120(13) 0.15547(4) 0.24522(11) 0.0202(3) Uani 1 1 d . . .
C33 C 0.75104(14) 0.15595(5) 0.28829(14) 0.0278(3) Uani 1 1 d . . .
H33 H 0.7729 0.1445 0.3467 0.033 Uiso 1 1 calc R . .
C34 C 0.82790(17) 0.17313(6) 0.24563(16) 0.0378(5) Uani 1 1 d . . .
H34 H 0.9022 0.1738 0.2753 0.045 Uiso 1 1 calc R . .
C35 C 0.79634(19) 0.18935(6) 0.15965(16) 0.0400(5) Uani 1 1 d . . .
H35 H 0.8491 0.2012 0.1308 0.048 Uiso 1 1 calc R . .
C36 C 0.68857(19) 0.18833(5) 0.11582(14) 0.0340(4) Uani 1 1 d . . .
H36 H 0.6676 0.1991 0.0566 0.041 Uiso 1 1 calc R . .
C37 C 0.61041(15) 0.17144(5) 0.15857(12) 0.0247(3) Uani 1 1 d . . .
H37 H 0.5363 0.1709 0.1285 0.030 Uiso 1 1 calc R . .
B1 B 0.89020(13) 0.91469(5) 0.24341(11) 0.0158(3) Uani 1 1 d . . .
C38 C 1.01416(12) 0.91349(4) 0.22322(10) 0.0159(2) Uani 1 1 d . . .
C39 C 1.03240(12) 0.89952(4) 0.13896(10) 0.0172(3) Uani 1 1 d . . .
H39 H 0.9714 0.8936 0.0926 0.021 Uiso 1 1 calc R . .
C40 C 1.13663(12) 0.89409(4) 0.12104(11) 0.0177(3) Uani 1 1 d . . .
C41 C 1.22786(12) 0.90216(4) 0.18712(11) 0.0194(3) Uani 1 1 d . . .
H41 H 1.2992 0.8985 0.1753 0.023 Uiso 1 1 calc R . .
C42 C 1.21173(12) 0.91578(4) 0.27153(11) 0.0178(3) Uani 1 1 d . . .
C43 C 1.10735(12) 0.92141(4) 0.28899(10) 0.0175(3) Uani 1 1 d . . .
H43 H 1.0992 0.9309 0.3470 0.021 Uiso 1 1 calc R . .
C44 C 1.14840(13) 0.87829(5) 0.03011(12) 0.0223(3) Uani 1 1 d . . .
F44A F 1.08378(10) 0.89531(4) -0.04043(7) 0.0342(2) Uani 1 1 d . . .
F44B F 1.11903(12) 0.84145(3) 0.02242(9) 0.0392(3) Uani 1 1 d . . .
F44C F 1.24898(9) 0.88098(4) 0.01373(9) 0.0435(3) Uani 1 1 d . . .
C45 C 1.31040(13) 0.92464(5) 0.34221(12) 0.0234(3) Uani 1 1 d . . .
F45A F 1.36070(12) 0.95593(4) 0.32338(10) 0.0506(4) Uani 1 1 d . . .
F45B F 1.28898(10) 0.92937(4) 0.42653(8) 0.0392(3) Uani 1 1 d . . .
F45C F 1.38546(10) 0.89682(4) 0.35042(9) 0.0440(3) Uani 1 1 d . . .
C46 C 0.80312(11) 0.92877(4) 0.15315(10) 0.0148(2) Uani 1 1 d . . .
C47 C 0.69288(12) 0.91883(4) 0.14150(10) 0.0167(3) Uani 1 1 d . . .
H47 H 0.6705 0.9018 0.1837 0.020 Uiso 1 1 calc R . .
C48 C 0.61507(12) 0.93310(4) 0.07000(11) 0.0179(3) Uani 1 1 d . . .
C49 C 0.64344(13) 0.95795(5) 0.00600(11) 0.0195(3) Uani 1 1 d . . .
H49 H 0.5904 0.9675 -0.0431 0.023 Uiso 1 1 calc R . .
C50 C 0.75252(13) 0.96840(4) 0.01657(11) 0.0188(3) Uani 1 1 d . . .
C51 C 0.83013(12) 0.95439(4) 0.08871(10) 0.0171(3) Uani 1 1 d . . .
H51 H 0.9036 0.9624 0.0945 0.021 Uiso 1 1 calc R . .
C52 C 0.49938(13) 0.92007(5) 0.06156(12) 0.0244(3) Uani 1 1 d . . .
F52A F 0.47029(10) 0.91705(5) 0.14255(9) 0.0522(4) Uani 1 1 d . . .
F52B F 0.48350(11) 0.88595(4) 0.02290(13) 0.0583(5) Uani 1 1 d . . .
F52C F 0.42809(10) 0.94281(5) 0.01128(11) 0.0547(4) Uani 1 1 d . . .
C53 C 0.78728(15) 0.99646(5) -0.04828(12) 0.0254(3) Uani 1 1 d . . .
F53A F 0.80254(13) 1.03085(3) -0.01064(10) 0.0436(3) Uani 1 1 d . . .
F53B F 0.88172(11) 0.98682(4) -0.07201(9) 0.0411(3) Uani 1 1 d . . .
F53C F 0.71500(12) 1.00033(4) -0.12578(9) 0.0489(4) Uani 1 1 d . . .
C54 C 0.87161(12) 0.94500(4) 0.32234(10) 0.0158(2) Uani 1 1 d . . .
C55 C 0.79711(12) 0.93803(4) 0.37994(10) 0.0178(3) Uani 1 1 d . . .
H55 H 0.7622 0.9141 0.3772 0.021 Uiso 1 1 calc R . .
C56 C 0.77252(13) 0.96507(4) 0.44108(11) 0.0190(3) Uani 1 1 d . . .
C57 C 0.81911(13) 1.00082(5) 0.44612(11) 0.0207(3) Uani 1 1 d . . .
H57 H 0.8023 1.0193 0.4878 0.025 Uiso 1 1 calc R . .
C58 C 0.89132(13) 1.00874(4) 0.38806(11) 0.0189(3) Uani 1 1 d . . .
C59 C 0.91737(12) 0.98146(4) 0.32796(10) 0.0178(3) Uani 1 1 d . . .
H59 H 0.9675 0.9877 0.2897 0.021 Uiso 1 1 calc R . .
C60 C 0.69360(15) 0.95449(5) 0.50109(12) 0.0267(3) Uani 1 1 d . . .
F60A F 0.60020(9) 0.93999(4) 0.45331(8) 0.0351(3) Uani 1 1 d . . .
F60B F 0.73161(11) 0.92718(5) 0.56082(9) 0.0501(4) Uani 1 1 d . . .
F60C F 0.66404(16) 0.98339(4) 0.54740(13) 0.0733(6) Uani 1 1 d . . .
C61 C 0.93772(15) 1.04791(5) 0.38727(12) 0.0253(3) Uani 1 1 d . . .
F61A F 1.03909(10) 1.04798(4) 0.37030(11) 0.0452(3) Uani 1 1 d . . .
F61B F 0.88048(13) 1.06976(4) 0.32458(13) 0.0686(6) Uani 1 1 d . . .
F61C F 0.94741(16) 1.06530(4) 0.46809(11) 0.0611(5) Uani 1 1 d . . .
C62 C 0.86909(12) 0.87059(4) 0.27132(10) 0.0164(3) Uani 1 1 d . C .
C63 C 0.89401(13) 0.85752(5) 0.36202(11) 0.0195(3) Uani 1 1 d . . .
H63 H 0.9190 0.8751 0.4097 0.023 Uiso 1 1 calc R . .
C64 C 0.88318(14) 0.81947(5) 0.38419(11) 0.0216(3) Uani 1 1 d . C .
C65 C 0.85060(15) 0.79252(5) 0.31707(11) 0.0241(3) Uani 1 1 d . . .
H65 H 0.8433 0.7667 0.3324 0.029 Uiso 1 1 calc R A 1
C67 C 0.83660(13) 0.84275(4) 0.20465(11) 0.0190(3) Uani 1 1 d . . .
H67 H 0.8192 0.8502 0.1422 0.023 Uiso 1 1 calc R B 1
C68 C 0.90122(18) 0.80880(6) 0.48337(12) 0.0304(4) Uani 1 1 d . . .
F68A F 0.90689(16) 0.77141(4) 0.49771(9) 0.0551(4) Uani 1 1 d . C .
F68B F 0.82008(13) 0.82128(5) 0.52320(9) 0.0525(4) Uani 1 1 d . C .
F68C F 0.99251(13) 0.82300(5) 0.53204(9) 0.0509(4) Uani 1 1 d . C .
C66A C 0.82882(15) 0.80460(5) 0.22640(11) 0.0225(3) Uani 0.25 1 d PD C 1
C69A C 0.8118(4) 0.77521(7) 0.15241(17) 0.0289(5) Uani 0.25 1 d PGD C 1
F69A F 0.8740(4) 0.77669(7) 0.08893(17) 0.0569(4) Uani 0.25 1 d PRD C 1
F69B F 0.7061(4) 0.77499(7) 0.11464(17) 0.0372(4) Uani 0.25 1 d PRD C 1
F69C F 0.8417(4) 0.74060(7) 0.18284(17) 0.0467(17) Uani 0.25 1 d PRD C 1
C66B C 0.82882(15) 0.80460(5) 0.22640(11) 0.0225(3) Uani 0.75 1 d PD C 2
C69B C 0.79208(11) 0.77732(3) 0.14956(6) 0.0289(5) Uani 0.75 1 d PGD C 2
F69D F 0.86754(11) 0.77436(3) 0.09750(6) 0.0569(4) Uani 0.75 1 d PRD C 2
F69E F 0.70467(11) 0.78867(3) 0.08964(6) 0.0372(4) Uani 0.75 1 d PRD C 2
F69F F 0.76860(11) 0.74300(3) 0.17749(6) 0.0729(10) Uani 0.75 1 d PRD C 2

loop_
_atom_site_aniso_label
_atom_site_aniso_U_11
_atom_site_aniso_U_22
_atom_site_aniso_U_33
_atom_site_aniso_U_23
_atom_site_aniso_U_13
_atom_site_aniso_U_12
Ir1 0.01586(3) 0.01287(2) 0.01406(2) -0.00021(2) 0.00179(2) 0.00182(2)
P1 0.01636(16) 0.01333(16) 0.01774(16) -0.00113(13) 0.00231(13) 0.00149(12)
N1 0.0214(6) 0.0139(5) 0.0175(6) -0.0001(4) 0.0021(5) 0.0019(4)
N2 0.0225(6) 0.0146(5) 0.0161(5) -0.0010(4) 0.0032(5) 0.0022(5)
C1 0.0183(7) 0.0247(8) 0.0195(7) -0.0001(6) 0.0034(5) 0.0035(5)
C2 0.0192(7) 0.0188(7) 0.0203(7) 0.0005(5) 0.0005(5) 0.0057(5)
C3 0.0259(8) 0.0271(8) 0.0170(7) 0.0020(6) -0.0010(6) 0.0051(6)
C4 0.0281(8) 0.0282(8) 0.0151(6) -0.0010(6) 0.0019(6) 0.0030(6)
C5 0.0222(7) 0.0194(7) 0.0188(7) -0.0050(5) 0.0028(5) 0.0022(5)
C6 0.0209(7) 0.0157(6) 0.0222(7) -0.0012(5) -0.0012(6) 0.0013(5)
C7 0.0221(7) 0.0212(7) 0.0304(8) 0.0024(6) 0.0009(6) -0.0037(6)
C8 0.0208(7) 0.0296(9) 0.0279(8) 0.0047(7) 0.0060(6) -0.0016(6)
C9 0.0195(7) 0.0142(6) 0.0241(7) -0.0003(5) 0.0032(5) 0.0010(5)
C10 0.0244(7) 0.0149(6) 0.0251(7) -0.0038(6) 0.0043(6) 0.0007(5)
C11 0.0191(7) 0.0172(6) 0.0212(7) -0.0044(5) 0.0055(5) -0.0015(5)
C12 0.0247(7) 0.0140(6) 0.0250(8) 0.0010(5) -0.0005(6) -0.0021(5)
C13 0.0335(9) 0.0242(8) 0.0297(9) 0.0057(7) 0.0084(7) 0.0007(7)
C14 0.0403(11) 0.0331(10) 0.0290(9) 0.0070(8) 0.0048(8) -0.0067(8)
C15 0.0514(13) 0.0310(10) 0.0362(11) 0.0130(8) -0.0091(9) -0.0053(9)
C16 0.0693(17) 0.0226(9) 0.0456(13) 0.0068(9) -0.0083(12) 0.0134(10)
C17 0.0502(12) 0.0183(8) 0.0324(10) -0.0022(7) -0.0034(8) 0.0091(8)
C18 0.0203(7) 0.0213(7) 0.0211(7) -0.0044(6) 0.0058(6) -0.0012(6)
C19 0.0279(8) 0.0274(8) 0.0240(8) -0.0040(6) 0.0082(6) -0.0067(6)
C20 0.0367(10) 0.0383(10) 0.0234(8) -0.0005(7) 0.0121(7) -0.0089(8)
C21 0.0383(10) 0.0434(11) 0.0207(8) -0.0054(7) 0.0076(7) -0.0062(8)
C22 0.0370(10) 0.0348(10) 0.0254(8) -0.0096(7) 0.0043(7) -0.0096(8)
C23 0.0302(8) 0.0247(8) 0.0243(8) -0.0051(6) 0.0060(6) -0.0062(7)
C24 0.0292(8) 0.0155(7) 0.0178(6) 0.0007(5) 0.0037(6) 0.0047(6)
C25 0.0225(7) 0.0229(7) 0.0199(7) -0.0029(6) -0.0011(6) 0.0063(6)
C26 0.0162(6) 0.0152(6) 0.0225(7) -0.0011(5) 0.0007(5) 0.0019(5)
C27 0.0221(7) 0.0181(7) 0.0327(9) 0.0038(6) 0.0058(6) 0.0025(6)
C28 0.0266(8) 0.0171(7) 0.0435(10) 0.0063(7) 0.0005(7) 0.0017(6)
C29 0.0340(9) 0.0159(7) 0.0413(10) -0.0044(7) -0.0064(8) 0.0051(7)
C30 0.0357(10) 0.0236(8) 0.0321(9) -0.0078(7) 0.0012(7) 0.0086(7)
C31 0.0271(8) 0.0200(7) 0.0248(7) -0.0038(6) 0.0038(6) 0.0034(6)
C32 0.0213(7) 0.0143(6) 0.0264(7) -0.0043(6) 0.0075(6) -0.0005(5)
C33 0.0215(7) 0.0253(8) 0.0373(9) -0.0064(7) 0.0077(7) -0.0018(6)
C34 0.0267(9) 0.0387(11) 0.0510(13) -0.0173(9) 0.0151(8) -0.0101(8)
C35 0.0445(12) 0.0366(10) 0.0474(12) -0.0166(9) 0.0301(10) -0.0179(9)
C36 0.0502(12) 0.0251(8) 0.0321(9) -0.0047(7) 0.0219(9) -0.0067(8)
C37 0.0313(8) 0.0192(7) 0.0257(8) -0.0034(6) 0.0111(7) -0.0011(6)
B1 0.0147(7) 0.0179(7) 0.0149(7) -0.0004(5) 0.0031(5) -0.0003(5)
C38 0.0155(6) 0.0160(6) 0.0163(6) 0.0004(5) 0.0031(5) 0.0000(5)
C39 0.0148(6) 0.0189(6) 0.0179(6) -0.0017(5) 0.0033(5) -0.0012(5)
C40 0.0168(6) 0.0180(6) 0.0193(6) -0.0024(5) 0.0058(5) -0.0012(5)
C41 0.0160(6) 0.0195(7) 0.0232(7) -0.0014(6) 0.0054(5) -0.0006(5)
C42 0.0149(6) 0.0172(6) 0.0202(7) -0.0004(5) 0.0006(5) -0.0008(5)
C43 0.0166(6) 0.0187(6) 0.0169(6) -0.0005(5) 0.0022(5) 0.0005(5)
C44 0.0187(7) 0.0253(8) 0.0246(7) -0.0066(6) 0.0084(6) -0.0039(6)
F44A 0.0425(7) 0.0402(6) 0.0200(5) -0.0012(4) 0.0067(5) 0.0039(5)
F44B 0.0677(9) 0.0202(5) 0.0336(6) -0.0085(4) 0.0195(6) -0.0071(5)
F44C 0.0218(5) 0.0740(10) 0.0386(7) -0.0255(6) 0.0155(5) -0.0078(6)
C45 0.0181(7) 0.0252(8) 0.0253(8) -0.0039(6) 0.0001(6) 0.0000(6)
F45A 0.0446(7) 0.0482(8) 0.0505(8) 0.0077(6) -0.0126(6) -0.0281(6)
F45B 0.0280(6) 0.0616(8) 0.0246(5) -0.0100(5) -0.0036(4) 0.0041(5)
F45C 0.0276(6) 0.0485(8) 0.0480(7) -0.0158(6) -0.0133(5) 0.0175(5)
C46 0.0144(6) 0.0142(6) 0.0159(6) -0.0014(5) 0.0036(5) -0.0001(5)
C47 0.0160(6) 0.0176(6) 0.0175(6) -0.0017(5) 0.0054(5) -0.0001(5)
C48 0.0140(6) 0.0205(7) 0.0192(6) -0.0029(5) 0.0034(5) 0.0008(5)
C49 0.0182(6) 0.0203(7) 0.0189(6) -0.0010(5) 0.0011(5) 0.0037(5)
C50 0.0215(7) 0.0166(6) 0.0184(6) 0.0008(5) 0.0042(5) 0.0009(5)
C51 0.0165(6) 0.0157(6) 0.0193(6) -0.0001(5) 0.0038(5) -0.0015(5)
C52 0.0155(7) 0.0339(9) 0.0239(7) -0.0028(7) 0.0039(6) 0.0000(6)
F52A 0.0225(6) 0.1067(13) 0.0301(6) -0.0032(7) 0.0114(5) -0.0168(7)
F52B 0.0283(6) 0.0536(9) 0.0970(13) -0.0378(9) 0.0220(7) -0.0196(6)
F52C 0.0168(5) 0.0737(10) 0.0695(10) 0.0278(8) -0.0025(6) 0.0052(6)
C53 0.0301(8) 0.0211(7) 0.0250(8) 0.0051(6) 0.0048(6) -0.0008(6)
F53A 0.0686(9) 0.0181(5) 0.0477(7) 0.0041(5) 0.0200(7) -0.0077(5)
F53B 0.0431(7) 0.0412(7) 0.0461(7) 0.0178(6) 0.0265(6) 0.0058(5)
F53C 0.0489(8) 0.0598(9) 0.0320(6) 0.0261(6) -0.0070(6) -0.0129(7)
C54 0.0139(6) 0.0177(6) 0.0154(6) 0.0004(5) 0.0019(5) 0.0000(5)
C55 0.0179(6) 0.0171(6) 0.0189(6) -0.0004(5) 0.0046(5) -0.0006(5)
C56 0.0200(7) 0.0202(7) 0.0182(6) -0.0007(5) 0.0073(5) -0.0008(5)
C57 0.0233(7) 0.0192(7) 0.0203(7) -0.0038(5) 0.0060(6) 0.0006(6)
C58 0.0185(7) 0.0176(7) 0.0202(7) -0.0013(5) 0.0028(5) -0.0020(5)
C59 0.0173(6) 0.0182(6) 0.0181(6) 0.0004(5) 0.0039(5) -0.0015(5)
C60 0.0313(9) 0.0261(8) 0.0266(8) -0.0025(7) 0.0150(7) -0.0013(7)
F60A 0.0214(5) 0.0455(7) 0.0399(6) 0.0119(5) 0.0100(5) -0.0028(5)
F60B 0.0332(6) 0.0805(11) 0.0371(7) 0.0343(7) 0.0084(5) -0.0008(7)
F60C 0.1039(14) 0.0450(8) 0.0976(13) -0.0360(8) 0.0864(12) -0.0296(9)
C61 0.0269(8) 0.0201(7) 0.0287(8) -0.0022(6) 0.0045(6) -0.0041(6)
F61A 0.0325(6) 0.0305(6) 0.0755(10) 0.0009(6) 0.0178(6) -0.0116(5)
F61B 0.0586(9) 0.0253(6) 0.1010(13) 0.0263(7) -0.0378(9) -0.0106(6)
F61C 0.0972(13) 0.0414(8) 0.0540(9) -0.0270(7) 0.0377(9) -0.0372(8)
C62 0.0151(6) 0.0178(6) 0.0170(6) 0.0005(5) 0.0054(5) 0.0008(5)
C63 0.0204(7) 0.0204(7) 0.0176(6) 0.0002(5) 0.0037(5) 0.0032(5)
C64 0.0257(8) 0.0227(7) 0.0171(7) 0.0039(6) 0.0061(6) 0.0054(6)
C65 0.0363(9) 0.0170(7) 0.0210(7) 0.0032(6) 0.0101(6) 0.0027(6)
C67 0.0244(7) 0.0174(7) 0.0161(6) 0.0008(5) 0.0060(5) 0.0001(5)
C68 0.0441(11) 0.0285(9) 0.0190(7) 0.0044(6) 0.0069(7) 0.0055(8)
F68A 0.1100(13) 0.0283(6) 0.0257(6) 0.0122(5) 0.0096(7) 0.0066(7)
F68B 0.0630(9) 0.0762(11) 0.0238(6) 0.0090(6) 0.0222(6) 0.0191(8)
F68C 0.0588(9) 0.0627(9) 0.0242(6) 0.0126(6) -0.0099(6) -0.0098(7)
C66A 0.0336(8) 0.0170(7) 0.0186(7) 0.0009(5) 0.0093(6) 0.0006(6)
C69A 0.0481(14) 0.0175(8) 0.0220(8) 0.0004(6) 0.0094(8) 0.0000(8)
F69A 0.0626(10) 0.0730(11) 0.0404(8) -0.0281(8) 0.0232(7) 0.0045(8)
F69B 0.0465(8) 0.0297(9) 0.0326(8) -0.0074(6) 0.0007(7) -0.0071(8)
F69C 0.089(5) 0.012(2) 0.033(3) -0.0016(18) -0.005(3) -0.003(3)
C66B 0.0336(8) 0.0170(7) 0.0186(7) 0.0009(5) 0.0093(6) 0.0006(6)
C69B 0.0481(14) 0.0175(8) 0.0220(8) 0.0004(6) 0.0094(8) 0.0000(8)
F69D 0.0626(10) 0.0730(11) 0.0404(8) -0.0281(8) 0.0232(7) 0.0045(8)
F69E 0.0465(8) 0.0297(9) 0.0326(8) -0.0074(6) 0.0007(7) -0.0071(8)
F69F 0.167(3) 0.0200(9) 0.0273(9) 0.0003(7) 0.0077(13) -0.0314(13)

loop_
_atom_type_symbol
_atom_type_description
_atom_type_scat_dispersion_real
_atom_type_scat_dispersion_imag
_atom_type_scat_source
C C 0.0033 0.0016 'International Tables Vol C Tables 4.2.6.8 and 6.1.1.4'
H H 0.0000 0.0000 'International Tables Vol C Tables 4.2.6.8 and 6.1.1.4'
N N 0.0061 0.0033 'International Tables Vol C Tables 4.2.6.8 and 6.1.1.4'
B B 0.0013 0.0007 'International Tables Vol C Tables 4.2.6.8 and 6.1.1.4'
F F 0.0171 0.0103 'International Tables Vol C Tables 4.2.6.8 and 6.1.1.4'
P P 0.1023 0.0942 'International Tables Vol C Tables 4.2.6.8 and 6.1.1.4'
Ir Ir -1.4442 7.9887 'International Tables Vol C Tables 4.2.6.8 and 6.1.1.4'

loop_
_geom_angle_atom_site_label_1
_geom_angle_atom_site_label_2
_geom_angle_atom_site_label_3
_geom_angle
_geom_angle_site_symmetry_1
_geom_angle_site_symmetry_3
_geom_angle_publ_flag
N1 Ir1 C5 166.15(6) . . ?
N1 Ir1 C6 155.20(6) . . ?
C5 Ir1 C6 38.63(6) . . ?
N1 Ir1 C1 88.73(6) . . ?
C5 Ir1 C1 96.70(6) . . ?
C6 Ir1 C1 80.24(6) . . ?
N1 Ir1 C2 96.58(5) . . ?
C5 Ir1 C2 80.72(6) . . ?
C6 Ir1 C2 87.66(6) . . ?
C1 Ir1 C2 36.38(6) . . ?
N1 Ir1 P1 86.72(4) . . ?
C5 Ir1 P1 92.68(4) . . ?
C6 Ir1 P1 95.31(4) . . ?
C1 Ir1 P1 158.21(4) . . ?
C2 Ir1 P1 165.41(4) . . ?
C32 P1 C26 103.57(7) . . ?
C32 P1 C25 105.53(8) . . ?
C26 P1 C25 105.28(8) . . ?
C32 P1 Ir1 116.83(6) . . ?
C26 P1 Ir1 117.49(5) . . ?
C25 P1 Ir1 107.01(5) . . ?
C9 N1 N2 106.29(12) . . ?
C9 N1 Ir1 134.35(11) . . ?
N2 N1 Ir1 118.16(9) . . ?
C11 N2 N1 110.74(12) . . ?
C11 N2 C24 127.60(13) . . ?
N1 N2 C24 119.72(12) . . ?
C2 C1 C8 124.74(15) . . ?
C2 C1 Ir1 72.29(9) . . ?
C8 C1 Ir1 109.70(11) . . ?
C2 C1 H1 119.8(13) . . ?
C8 C1 H1 113.1(13) . . ?
Ir1 C1 H1 104.3(13) . . ?
C1 C2 C3 124.10(15) . . ?
C1 C2 Ir1 71.33(9) . . ?
C3 C2 Ir1 111.50(10) . . ?
C1 C2 H2 116.9(13) . . ?
C3 C2 H2 116.4(13) . . ?
Ir1 C2 H2 103.0(13) . . ?
C2 C3 C4 112.26(14) . . ?
C2 C3 H3A 109.2 . . ?
C4 C3 H3A 109.2 . . ?
C2 C3 H3B 109.2 . . ?
C4 C3 H3B 109.2 . . ?
H3A C3 H3B 107.9 . . ?
C5 C4 C3 113.12(13) . . ?
C5 C4 H4A 109.0 . . ?
C3 C4 H4A 109.0 . . ?
C5 C4 H4B 109.0 . . ?
C3 C4 H4B 109.0 . . ?
H4A C4 H4B 107.8 . . ?
C6 C5 C4 124.71(15) . . ?
C6 C5 Ir1 71.29(9) . . ?
C4 C5 Ir1 111.02(11) . . ?
C6 C5 H5 115.9(13) . . ?
C4 C5 H5 114.5(13) . . ?
Ir1 C5 H5 109.4(13) . . ?
C5 C6 C7 124.51(15) . . ?
C5 C6 Ir1 70.08(9) . . ?
C7 C6 Ir1 114.57(11) . . ?
C5 C6 H6 114.0(13) . . ?
C7 C6 H6 115.7(13) . . ?
Ir1 C6 H6 107.9(14) . . ?
C6 C7 C8 112.61(14) . . ?
C6 C7 H7A 109.1 . . ?
C8 C7 H7A 109.1 . . ?
C6 C7 H7B 109.1 . . ?
C8 C7 H7B 109.1 . . ?
H7A C7 H7B 107.8 . . ?
C1 C8 C7 113.04(14) . . ?
C1 C8 H8A 109.0 . . ?
C7 C8 H8A 109.0 . . ?
C1 C8 H8B 109.0 . . ?
C7 C8 H8B 109.0 . . ?
H8A C8 H8B 107.8 . . ?
N1 C9 C10 109.64(14) . . ?
N1 C9 C12 122.64(14) . . ?
C10 C9 C12 127.65(14) . . ?
C11 C10 C9 106.51(14) . . ?
C11 C10 H10 126.7 . . ?
C9 C10 H10 126.7 . . ?
N2 C11 C10 106.79(14) . . ?
N2 C11 C18 123.91(14) . . ?
C10 C11 C18 129.30(14) . . ?
C17 C12 C13 118.91(17) . . ?
C17 C12 C9 119.99(16) . . ?
C13 C12 C9 121.09(15) . . ?
C14 C13 C12 120.71(18) . . ?
C14 C13 H13 119.6 . . ?
C12 C13 H13 119.6 . . ?
C15 C14 C13 119.9(2) . . ?
C15 C14 H14 120.0 . . ?
C13 C14 H14 120.0 . . ?
C16 C15 C14 119.85(19) . . ?
C16 C15 H15 120.1 . . ?
C14 C15 H15 120.1 . . ?
C15 C16 C17 120.6(2) . . ?
C15 C16 H16 119.7 . . ?
C17 C16 H16 119.7 . . ?
C16 C17 C12 120.0(2) . . ?
C16 C17 H17 120.0 . . ?
C12 C17 H17 120.0 . . ?
C19 C18 C23 118.80(16) . . ?
C19 C18 C11 122.26(15) . . ?
C23 C18 C11 118.87(15) . . ?
C20 C19 C18 120.42(17) . . ?
C20 C19 H19 119.8 . . ?
C18 C19 H19 119.8 . . ?
C21 C20 C19 120.29(18) . . ?
C21 C20 H20 119.9 . . ?
C19 C20 H20 119.9 . . ?
C22 C21 C20 119.66(18) . . ?
C22 C21 H21 120.2 . . ?
C20 C21 H21 120.2 . . ?
C21 C22 C23 120.40(18) . . ?
C21 C22 H22 119.8 . . ?
C23 C22 H22 119.8 . . ?
C22 C23 C18 120.41(17) . . ?
C22 C23 H23 119.8 . . ?
C18 C23 H23 119.8 . . ?
N2 C24 C25 111.00(13) . . ?
N2 C24 H24A 109.4 . . ?
C25 C24 H24A 109.4 . . ?
N2 C24 H24B 109.4 . . ?
C25 C24 H24B 109.4 . . ?
H24A C24 H24B 108.0 . . ?
C24 C25 P1 111.94(11) . . ?
C24 C25 H25A 109.2 . . ?
P1 C25 H25A 109.2 . . ?
C24 C25 H25B 109.2 . . ?
P1 C25 H25B 109.2 . . ?
H25A C25 H25B 107.9 . . ?
C31 C26 C27 119.64(15) . . ?
C31 C26 P1 121.78(12) . . ?
C27 C26 P1 118.38(12) . . ?
C28 C27 C26 120.18(17) . . ?
C28 C27 H27 119.9 . . ?
C26 C27 H27 119.9 . . ?
C27 C28 C29 120.06(18) . . ?
C27 C28 H28 120.0 . . ?
C29 C28 H28 120.0 . . ?
C28 C29 C30 120.28(16) . . ?
C28 C29 H29 119.9 . . ?
C30 C29 H29 119.9 . . ?
C29 C30 C31 120.07(18) . . ?
C29 C30 H30 120.0 . . ?
C31 C30 H30 120.0 . . ?
C26 C31 C30 119.76(17) . . ?
C26 C31 H31 120.1 . . ?
C30 C31 H31 120.1 . . ?
C37 C32 C33 119.53(16) . . ?
C37 C32 P1 119.80(13) . . ?
C33 C32 P1 120.58(14) . . ?
C34 C33 C32 120.0(2) . . ?
C34 C33 H33 120.0 . . ?
C32 C33 H33 120.0 . . ?
C33 C34 C35 120.1(2) . . ?
C33 C34 H34 119.9 . . ?
C35 C34 H34 119.9 . . ?
C36 C35 C34 120.34(18) . . ?
C36 C35 H35 119.8 . . ?
C34 C35 H35 119.8 . . ?
C35 C36 C37 120.0(2) . . ?
C35 C36 H36 120.0 . . ?
C37 C36 H36 120.0 . . ?
C32 C37 C36 120.03(18) . . ?
C32 C37 H37 120.0 . . ?
C36 C37 H37 120.0 . . ?
C38 B1 C46 111.27(12) . . ?
C38 B1 C54 114.67(12) . . ?
C46 B1 C54 103.10(12) . . ?
C38 B1 C62 103.01(12) . . ?
C46 B1 C62 112.40(12) . . ?
C54 B1 C62 112.72(12) . . ?
C43 C38 C39 116.05(13) . . ?
C43 C38 B1 123.96(13) . . ?
C39 C38 B1 119.55(13) . . ?
C40 C39 C38 122.38(14) . . ?
C40 C39 H39 118.8 . . ?
C38 C39 H39 118.8 . . ?
C41 C40 C39 120.64(14) . . ?
C41 C40 C44 120.59(14) . . ?
C39 C40 C44 118.75(14) . . ?
C40 C41 C42 117.99(14) . . ?
C40 C41 H41 121.0 . . ?
C42 C41 H41 121.0 . . ?
C43 C42 C41 121.21(14) . . ?
C43 C42 C45 121.09(14) . . ?
C41 C42 C45 117.69(14) . . ?
C42 C43 C38 121.74(14) . . ?
C42 C43 H43 119.1 . . ?
C38 C43 H43 119.1 . . ?
F44C C44 F44A 105.97(14) . . ?
F44C C44 F44B 107.72(14) . . ?
F44A C44 F44B 104.62(14) . . ?
F44C C44 C40 113.47(14) . . ?
F44A C44 C40 113.14(14) . . ?
F44B C44 C40 111.34(14) . . ?
F45A C45 F45B 106.27(15) . . ?
F45A C45 F45C 106.06(15) . . ?
F45B C45 F45C 105.37(15) . . ?
F45A C45 C42 112.75(15) . . ?
F45B C45 C42 113.54(14) . . ?
F45C C45 C42 112.24(14) . . ?
C47 C46 C51 115.81(13) . . ?
C47 C46 B1 120.69(13) . . ?
C51 C46 B1 123.15(13) . . ?
C48 C47 C46 122.12(14) . . ?
C48 C47 H47 118.9 . . ?
C46 C47 H47 118.9 . . ?
C49 C48 C47 121.34(14) . . ?
C49 C48 C52 120.26(14) . . ?
C47 C48 C52 118.37(14) . . ?
C48 C49 C50 117.51(14) . . ?
C48 C49 H49 121.2 . . ?
C50 C49 H49 121.2 . . ?
C49 C50 C51 121.09(14) . . ?
C49 C50 C53 119.89(15) . . ?
C51 C50 C53 118.97(14) . . ?
C50 C51 C46 122.12(14) . . ?
C50 C51 H51 118.9 . . ?
C46 C51 H51 118.9 . . ?
F52C C52 F52A 106.94(15) . . ?
F52C C52 F52B 106.03(16) . . ?
F52A C52 F52B 105.95(17) . . ?
F52C C52 C48 113.37(15) . . ?
F52A C52 C48 112.01(14) . . ?
F52B C52 C48 112.04(14) . . ?
F53C C53 F53A 106.81(15) . . ?
F53C C53 F53B 106.58(16) . . ?
F53A C53 F53B 106.20(15) . . ?
F53C C53 C50 113.12(15) . . ?
F53A C53 C50 111.47(15) . . ?
F53B C53 C50 112.22(14) . . ?
C55 C54 C59 115.76(13) . . ?
C55 C54 B1 121.65(13) . . ?
C59 C54 B1 122.02(13) . . ?
C56 C55 C54 122.25(14) . . ?
C56 C55 H55 118.9 . . ?
C54 C55 H55 118.9 . . ?
C57 C56 C55 121.14(14) . . ?
C57 C56 C60 120.81(14) . . ?
C55 C56 C60 118.05(14) . . ?
C56 C57 C58 117.70(14) . . ?
C56 C57 H57 121.1 . . ?
C58 C57 H57 121.2 . . ?
C57 C58 C59 121.16(14) . . ?
C57 C58 C61 119.17(14) . . ?
C59 C58 C61 119.61(14) . . ?
C58 C59 C54 121.96(14) . . ?
C58 C59 H59 119.0 . . ?
C54 C59 H59 119.0 . . ?
F60C C60 F60B 108.05(17) . . ?
F60C C60 F60A 105.57(16) . . ?
F60B C60 F60A 103.86(15) . . ?
F60C C60 C56 113.49(15) . . ?
F60B C60 C56 112.66(15) . . ?
F60A C60 C56 112.52(14) . . ?
F61B C61 F61C 108.26(18) . . ?
F61B C61 F61A 105.82(17) . . ?
F61C C61 F61A 104.01(16) . . ?
F61B C61 C58 112.85(15) . . ?
F61C C61 C58 112.70(15) . . ?
F61A C61 C58 112.60(14) . . ?
C67 C62 C63 115.53(14) . . ?
C67 C62 B1 121.63(13) . . ?
C63 C62 B1 122.45(13) . . ?
C64 C63 C62 121.98(15) . . ?
C64 C63 H63 119.0 . . ?
C62 C63 H63 119.0 . . ?
C65 C64 C63 121.34(15) . . ?
C65 C64 C68 120.43(15) . . ?
C63 C64 C68 118.13(15) . . ?
C64 C65 C66A 117.71(15) . . ?
C64 C65 H65 121.1 . . ?
C66A C65 H65 121.1 . . ?
C66A C67 C62 122.55(14) . . ?
C66A C67 H67 118.7 . . ?
C62 C67 H67 118.7 . . ?
F68C C68 F68A 105.78(17) . . ?
F68C C68 F68B 106.16(17) . . ?
F68A C68 F68B 105.98(17) . . ?
F68C C68 C64 113.26(16) . . ?
F68A C68 C64 113.51(16) . . ?
F68B C68 C64 111.55(16) . . ?
C65 C66A C67 120.82(15) . . ?
C65 C66A C69A 118.28(19) . . ?
C67 C66A C69A 120.38(18) . . ?
F69C C69A F69B 109.3 . . ?
F69C C69A F69A 96.4 . . ?
F69B C69A F69A 111.5 . . ?
F69C C69A C66A 113.23(15) . . ?
F69B C69A C66A 107.76(18) . . ?
F69A C69A C66A 118.18(17) . . ?
F69F C69B F69D 109.4 . . ?
F69F C69B F69E 106.3 . . ?
F69D C69B F69E 102.4 . . ?

loop_
_geom_bond_atom_site_label_1
_geom_bond_atom_site_label_2
_geom_bond_distance
_geom_bond_site_symmetry_2
_geom_bond_publ_flag
Ir1 N1 2.1160(13) . ?
Ir1 C5 2.1291(15) . ?
Ir1 C6 2.1449(16) . ?
Ir1 C1 2.2241(16) . ?
Ir1 C2 2.2364(15) . ?
Ir1 P1 2.2886(4) . ?
P1 C32 1.8131(16) . ?
P1 C26 1.8163(15) . ?
P1 C25 1.8461(17) . ?
N1 C9 1.3510(19) . ?
N1 N2 1.3706(18) . ?
N2 C11 1.3657(19) . ?
N2 C24 1.465(2) . ?
C1 C2 1.392(2) . ?
C1 C8 1.503(2) . ?
C1 H1 0.95(2) . ?
C2 C3 1.518(2) . ?
C2 H2 0.94(2) . ?
C3 C4 1.545(2) . ?
C3 H3A 0.9900 . ?
C3 H3B 0.9900 . ?
C4 C5 1.510(2) . ?
C4 H4A 0.9900 . ?
C4 H4B 0.9900 . ?
C5 C6 1.414(2) . ?
C5 H5 0.96(2) . ?
C6 C7 1.528(2) . ?
C6 H6 0.93(2) . ?
C7 C8 1.542(3) . ?
C7 H7A 0.9900 . ?
C7 H7B 0.9900 . ?
C8 H8A 0.9900 . ?
C8 H8B 0.9900 . ?
C9 C10 1.403(2) . ?
C9 C12 1.472(2) . ?
C10 C11 1.384(2) . ?
C10 H10 0.9500 . ?
C11 C18 1.471(2) . ?
C12 C17 1.394(2) . ?
C12 C13 1.396(3) . ?
C13 C14 1.390(3) . ?
C13 H13 0.9500 . ?
C14 C15 1.384(3) . ?
C14 H14 0.9500 . ?
C15 C16 1.383(4) . ?
C15 H15 0.9500 . ?
C16 C17 1.392(3) . ?
C16 H16 0.9500 . ?
C17 H17 0.9500 . ?
C18 C19 1.398(2) . ?
C18 C23 1.400(2) . ?
C19 C20 1.390(3) . ?
C19 H19 0.9500 . ?
C20 C21 1.389(3) . ?
C20 H20 0.9500 . ?
C21 C22 1.386(3) . ?
C21 H21 0.9500 . ?
C22 C23 1.388(3) . ?
C22 H22 0.9500 . ?
C23 H23 0.9500 . ?
C24 C25 1.536(2) . ?
C24 H24A 0.9900 . ?
C24 H24B 0.9900 . ?
C25 H25A 0.9900 . ?
C25 H25B 0.9900 . ?
C26 C31 1.392(2) . ?
C26 C27 1.402(2) . ?
C27 C28 1.386(2) . ?
C27 H27 0.9500 . ?
C28 C29 1.387(3) . ?
C28 H28 0.9500 . ?
C29 C30 1.387(3) . ?
C29 H29 0.9500 . ?
C30 C31 1.399(2) . ?
C30 H30 0.9500 . ?
C31 H31 0.9500 . ?
C32 C37 1.393(2) . ?
C32 C33 1.401(2) . ?
C33 C34 1.388(3) . ?
C33 H33 0.9500 . ?
C34 C35 1.389(4) . ?
C34 H34 0.9500 . ?
C35 C36 1.382(3) . ?
C35 H35 0.9500 . ?
C36 C37 1.397(2) . ?
C36 H36 0.9500 . ?
C37 H37 0.9500 . ?
B1 C38 1.635(2) . ?
B1 C46 1.638(2) . ?
B1 C54 1.639(2) . ?
B1 C62 1.647(2) . ?
C38 C43 1.400(2) . ?
C38 C39 1.406(2) . ?
C39 C40 1.392(2) . ?
C39 H39 0.9500 . ?
C40 C41 1.387(2) . ?
C40 C44 1.497(2) . ?
C41 C42 1.395(2) . ?
C41 H41 0.9500 . ?
C42 C43 1.393(2) . ?
C42 C45 1.494(2) . ?
C43 H43 0.9500 . ?
C44 F44C 1.3292(19) . ?
C44 F44A 1.340(2) . ?
C44 F44B 1.352(2) . ?
C45 F45A 1.328(2) . ?
C45 F45B 1.343(2) . ?
C45 F45C 1.349(2) . ?
C46 C47 1.401(2) . ?
C46 C51 1.406(2) . ?
C47 C48 1.393(2) . ?
C47 H47 0.9500 . ?
C48 C49 1.390(2) . ?
C48 C52 1.500(2) . ?
C49 C50 1.393(2) . ?
C49 H49 0.9500 . ?
C50 C51 1.394(2) . ?
C50 C53 1.504(2) . ?
C51 H51 0.9500 . ?
C52 F52C 1.322(2) . ?
C52 F52A 1.328(2) . ?
C52 F52B 1.335(2) . ?
C53 F53C 1.330(2) . ?
C53 F53A 1.337(2) . ?
C53 F53B 1.339(2) . ?
C54 C55 1.402(2) . ?
C54 C59 1.406(2) . ?
C55 C56 1.393(2) . ?
C55 H55 0.9500 . ?
C56 C57 1.387(2) . ?
C56 C60 1.499(2) . ?
C57 C58 1.392(2) . ?
C57 H57 0.9500 . ?
C58 C59 1.395(2) . ?
C58 C61 1.502(2) . ?
C59 H59 0.9500 . ?
C60 F60C 1.324(2) . ?
C60 F60B 1.337(2) . ?
C60 F60A 1.348(2) . ?
C61 F61B 1.313(2) . ?
C61 F61C 1.336(2) . ?
C61 F61A 1.339(2) . ?
C62 C67 1.402(2) . ?
C62 C63 1.405(2) . ?
C63 C64 1.397(2) . ?
C63 H63 0.9500 . ?
C64 C65 1.384(2) . ?
C64 C68 1.498(2) . ?
C65 C66A 1.392(2) . ?
C65 H65 0.9500 . ?
C67 C66A 1.394(2) . ?
C67 H67 0.9500 . ?
C68 F68C 1.329(3) . ?
C68 F68A 1.338(2) . ?
C68 F68B 1.343(2) . ?
C66A C69A 1.499(2) . ?
C69A F69C 1.3330 . ?
C69A F69B 1.3334 . ?
C69A F69A 1.3344 . ?
C69B F69F 1.3327 . ?
C69B F69D 1.3340 . ?
C69B F69E 1.3342 . ?

loop_
_geom_torsion_atom_site_label_1
_geom_torsion_atom_site_label_2
_geom_torsion_atom_site_label_3
_geom_torsion_atom_site_label_4
_geom_torsion
_geom_torsion_site_symmetry_1
_geom_torsion_site_symmetry_2
_geom_torsion_site_symmetry_3
_geom_torsion_site_symmetry_4
_geom_torsion_publ_flag
N1 Ir1 P1 C32 -84.40(7) . . . . ?
C5 Ir1 P1 C32 81.75(7) . . . . ?
C6 Ir1 P1 C32 120.38(7) . . . . ?
C1 Ir1 P1 C32 -162.68(13) . . . . ?
C2 Ir1 P1 C32 19.18(18) . . . . ?
N1 Ir1 P1 C26 151.57(7) . . . . ?
C5 Ir1 P1 C26 -42.28(8) . . . . ?
C6 Ir1 P1 C26 -3.65(8) . . . . ?
C1 Ir1 P1 C26 73.29(14) . . . . ?
C2 Ir1 P1 C26 -104.85(18) . . . . ?
N1 Ir1 P1 C25 33.55(7) . . . . ?
C5 Ir1 P1 C25 -160.31(8) . . . . ?
C6 Ir1 P1 C25 -121.67(8) . . . . ?
C1 Ir1 P1 C25 -44.73(14) . . . . ?
C2 Ir1 P1 C25 137.13(18) . . . . ?
C5 Ir1 N1 C9 43.4(3) . . . . ?
C6 Ir1 N1 C9 -133.21(16) . . . . ?
C1 Ir1 N1 C9 -70.08(15) . . . . ?
C2 Ir1 N1 C9 -34.49(16) . . . . ?
P1 Ir1 N1 C9 131.24(15) . . . . ?
C5 Ir1 N1 N2 -151.2(2) . . . . ?
C6 Ir1 N1 N2 32.3(2) . . . . ?
C1 Ir1 N1 N2 95.40(11) . . . . ?
C2 Ir1 N1 N2 130.99(11) . . . . ?
P1 Ir1 N1 N2 -63.28(10) . . . . ?
C9 N1 N2 C11 1.45(17) . . . . ?
Ir1 N1 N2 C11 -167.78(10) . . . . ?
C9 N1 N2 C24 -163.89(14) . . . . ?
Ir1 N1 N2 C24 26.88(18) . . . . ?
N1 Ir1 C1 C2 102.89(10) . . . . ?
C5 Ir1 C1 C2 -64.33(10) . . . . ?
C6 Ir1 C1 C2 -99.42(10) . . . . ?
P1 Ir1 C1 C2 -179.20(9) . . . . ?
N1 Ir1 C1 C8 -135.71(12) . . . . ?
C5 Ir1 C1 C8 57.07(12) . . . . ?
C6 Ir1 C1 C8 21.98(12) . . . . ?
C2 Ir1 C1 C8 121.40(16) . . . . ?
P1 Ir1 C1 C8 -57.81(19) . . . . ?
C8 C1 C2 C3 1.7(3) . . . . ?
Ir1 C1 C2 C3 103.79(15) . . . . ?
C8 C1 C2 Ir1 -102.07(16) . . . . ?
N1 Ir1 C2 C1 -78.81(10) . . . . ?
C5 Ir1 C2 C1 114.90(11) . . . . ?
C6 Ir1 C2 C1 76.67(10) . . . . ?
P1 Ir1 C2 C1 178.82(14) . . . . ?
N1 Ir1 C2 C3 161.00(12) . . . . ?
C5 Ir1 C2 C3 -5.29(12) . . . . ?
C6 Ir1 C2 C3 -43.52(12) . . . . ?
C1 Ir1 C2 C3 -120.19(16) . . . . ?
P1 Ir1 C2 C3 58.6(2) . . . . ?
C1 C2 C3 C4 -94.55(19) . . . . ?
Ir1 C2 C3 C4 -13.11(18) . . . . ?
C2 C3 C4 C5 33.3(2) . . . . ?
C3 C4 C5 C6 43.6(2) . . . . ?
C3 C4 C5 Ir1 -37.63(18) . . . . ?
N1 Ir1 C5 C6 -177.7(2) . . . . ?
C1 Ir1 C5 C6 -65.15(10) . . . . ?
C2 Ir1 C5 C6 -97.95(10) . . . . ?
P1 Ir1 C5 C6 95.15(9) . . . . ?
N1 Ir1 C5 C4 -56.8(3) . . . . ?
C6 Ir1 C5 C4 120.93(16) . . . . ?
C1 Ir1 C5 C4 55.78(12) . . . . ?
C2 Ir1 C5 C4 22.98(12) . . . . ?
P1 Ir1 C5 C4 -143.92(11) . . . . ?
C4 C5 C6 C7 3.7(3) . . . . ?
Ir1 C5 C6 C7 106.71(15) . . . . ?
C4 C5 C6 Ir1 -103.06(15) . . . . ?
N1 Ir1 C6 C5 178.69(12) . . . . ?
C1 Ir1 C6 C5 113.87(10) . . . . ?
C2 Ir1 C6 C5 78.03(10) . . . . ?
P1 Ir1 C6 C5 -87.65(9) . . . . ?
N1 Ir1 C6 C7 58.89(19) . . . . ?
C5 Ir1 C6 C7 -119.79(16) . . . . ?
C1 Ir1 C6 C7 -5.92(12) . . . . ?
C2 Ir1 C6 C7 -41.76(12) . . . . ?
P1 Ir1 C6 C7 152.56(11) . . . . ?
C5 C6 C7 C8 -93.0(2) . . . . ?
Ir1 C6 C7 C8 -11.03(18) . . . . ?
C2 C1 C8 C7 47.1(2) . . . . ?
Ir1 C1 C8 C7 -34.56(17) . . . . ?
C6 C7 C8 C1 30.5(2) . . . . ?
N2 N1 C9 C10 -1.69(17) . . . . ?
Ir1 N1 C9 C10 164.99(12) . . . . ?
N2 N1 C9 C12 175.53(14) . . . . ?
Ir1 N1 C9 C12 -17.8(2) . . . . ?
N1 C9 C10 C11 1.33(19) . . . . ?
C12 C9 C10 C11 -175.72(16) . . . . ?
N1 N2 C11 C10 -0.64(17) . . . . ?
C24 N2 C11 C10 163.26(15) . . . . ?
N1 N2 C11 C18 178.35(14) . . . . ?
C24 N2 C11 C18 -17.8(2) . . . . ?
C9 C10 C11 N2 -0.41(18) . . . . ?
C9 C10 C11 C18 -179.33(16) . . . . ?
N1 C9 C12 C17 153.86(17) . . . . ?
C10 C9 C12 C17 -29.4(3) . . . . ?
N1 C9 C12 C13 -27.3(2) . . . . ?
C10 C9 C12 C13 149.39(18) . . . . ?
C17 C12 C13 C14 -2.0(3) . . . . ?
C9 C12 C13 C14 179.21(17) . . . . ?
C12 C13 C14 C15 1.7(3) . . . . ?
C13 C14 C15 C16 -0.5(3) . . . . ?
C14 C15 C16 C17 -0.3(4) . . . . ?
C15 C16 C17 C12 0.1(4) . . . . ?
C13 C12 C17 C16 1.1(3) . . . . ?
C9 C12 C17 C16 179.9(2) . . . . ?
N2 C11 C18 C19 -41.5(2) . . . . ?
C10 C11 C18 C19 137.29(19) . . . . ?
N2 C11 C18 C23 141.78(17) . . . . ?
C10 C11 C18 C23 -39.5(3) . . . . ?
C23 C18 C19 C20 -1.5(3) . . . . ?
C11 C18 C19 C20 -178.27(17) . . . . ?
C18 C19 C20 C21 1.5(3) . . . . ?
C19 C20 C21 C22 -0.4(3) . . . . ?
C20 C21 C22 C23 -0.8(3) . . . . ?
C21 C22 C23 C18 0.7(3) . . . . ?
C19 C18 C23 C22 0.4(3) . . . . ?
C11 C18 C23 C22 177.28(17) . . . . ?
C11 N2 C24 C25 -109.32(17) . . . . ?
N1 N2 C24 C25 53.30(19) . . . . ?
N2 C24 C25 P1 -74.59(15) . . . . ?
C32 P1 C25 C24 143.43(11) . . . . ?
C26 P1 C25 C24 -107.40(12) . . . . ?
Ir1 P1 C25 C24 18.33(13) . . . . ?
C32 P1 C26 C31 -25.53(15) . . . . ?
C25 P1 C26 C31 -136.11(14) . . . . ?
Ir1 P1 C26 C31 104.94(13) . . . . ?
C32 P1 C26 C27 159.68(13) . . . . ?
C25 P1 C26 C27 49.10(15) . . . . ?
Ir1 P1 C26 C27 -69.85(14) . . . . ?
C31 C26 C27 C28 -0.6(3) . . . . ?
P1 C26 C27 C28 174.33(14) . . . . ?
C26 C27 C28 C29 0.2(3) . . . . ?
C27 C28 C29 C30 0.5(3) . . . . ?
C28 C29 C30 C31 -0.8(3) . . . . ?
C27 C26 C31 C30 0.3(3) . . . . ?
P1 C26 C31 C30 -174.42(14) . . . . ?
C29 C30 C31 C26 0.4(3) . . . . ?
C26 P1 C32 C37 103.88(13) . . . . ?
C25 P1 C32 C37 -145.73(13) . . . . ?
Ir1 P1 C32 C37 -26.99(14) . . . . ?
C26 P1 C32 C33 -72.69(14) . . . . ?
C25 P1 C32 C33 37.70(15) . . . . ?
Ir1 P1 C32 C33 156.45(11) . . . . ?
C37 C32 C33 C34 1.7(3) . . . . ?
P1 C32 C33 C34 178.25(14) . . . . ?
C32 C33 C34 C35 -1.0(3) . . . . ?
C33 C34 C35 C36 -0.3(3) . . . . ?
C34 C35 C36 C37 1.0(3) . . . . ?
C33 C32 C37 C36 -1.0(2) . . . . ?
P1 C32 C37 C36 -177.63(13) . . . . ?
C35 C36 C37 C32 -0.3(3) . . . . ?
C46 B1 C38 C43 146.59(14) . . . . ?
C54 B1 C38 C43 30.1(2) . . . . ?
C62 B1 C38 C43 -92.77(16) . . . . ?
C46 B1 C38 C39 -41.34(18) . . . . ?
C54 B1 C38 C39 -157.86(13) . . . . ?
C62 B1 C38 C39 79.29(16) . . . . ?
C43 C38 C39 C40 -0.5(2) . . . . ?
B1 C38 C39 C40 -173.21(14) . . . . ?
C38 C39 C40 C41 0.5(2) . . . . ?
C38 C39 C40 C44 178.70(15) . . . . ?
C39 C40 C41 C42 0.0(2) . . . . ?
C44 C40 C41 C42 -178.14(15) . . . . ?
C40 C41 C42 C43 -0.5(2) . . . . ?
C40 C41 C42 C45 -179.65(15) . . . . ?
C41 C42 C43 C38 0.4(2) . . . . ?
C45 C42 C43 C38 179.55(15) . . . . ?
C39 C38 C43 C42 0.1(2) . . . . ?
B1 C38 C43 C42 172.43(14) . . . . ?
C41 C40 C44 F44C -13.8(2) . . . . ?
C39 C40 C44 F44C 167.96(15) . . . . ?
C41 C40 C44 F44A -134.59(16) . . . . ?
C39 C40 C44 F44A 47.2(2) . . . . ?
C41 C40 C44 F44B 107.92(17) . . . . ?
C39 C40 C44 F44B -70.3(2) . . . . ?
C43 C42 C45 F45A -106.11(19) . . . . ?
C41 C42 C45 F45A 73.1(2) . . . . ?
C43 C42 C45 F45B 14.8(2) . . . . ?
C41 C42 C45 F45B -165.99(15) . . . . ?
C43 C42 C45 F45C 134.19(16) . . . . ?
C41 C42 C45 F45C -46.6(2) . . . . ?
C38 B1 C46 C47 155.76(13) . . . . ?
C54 B1 C46 C47 -80.84(16) . . . . ?
C62 B1 C46 C47 40.82(18) . . . . ?
C38 B1 C46 C51 -31.33(19) . . . . ?
C54 B1 C46 C51 92.06(16) . . . . ?
C62 B1 C46 C51 -146.28(14) . . . . ?
C51 C46 C47 C48 0.7(2) . . . . ?
B1 C46 C47 C48 174.07(14) . . . . ?
C46 C47 C48 C49 0.3(2) . . . . ?
C46 C47 C48 C52 178.45(14) . . . . ?
C47 C48 C49 C50 -0.7(2) . . . . ?
C52 C48 C49 C50 -178.76(14) . . . . ?
C48 C49 C50 C51 0.0(2) . . . . ?
C48 C49 C50 C53 -177.47(15) . . . . ?
C49 C50 C51 C46 1.0(2) . . . . ?
C53 C50 C51 C46 178.54(14) . . . . ?
C47 C46 C51 C50 -1.3(2) . . . . ?
B1 C46 C51 C50 -174.56(14) . . . . ?
C49 C48 C52 F52C -21.2(2) . . . . ?
C47 C48 C52 F52C 160.71(16) . . . . ?
C49 C48 C52 F52A -142.29(17) . . . . ?
C47 C48 C52 F52A 39.6(2) . . . . ?
C49 C48 C52 F52B 98.8(2) . . . . ?
C47 C48 C52 F52B -79.3(2) . . . . ?
C49 C50 C53 F53C -18.6(2) . . . . ?
C51 C50 C53 F53C 163.86(16) . . . . ?
C49 C50 C53 F53A 101.78(18) . . . . ?
C51 C50 C53 F53A -75.8(2) . . . . ?
C49 C50 C53 F53B -139.24(16) . . . . ?
C51 C50 C53 F53B 43.2(2) . . . . ?
C38 B1 C54 C55 -147.46(14) . . . . ?
C46 B1 C54 C55 91.41(16) . . . . ?
C62 B1 C54 C55 -30.02(19) . . . . ?
C38 B1 C54 C59 41.61(19) . . . . ?
C46 B1 C54 C59 -79.51(16) . . . . ?
C62 B1 C54 C59 159.05(13) . . . . ?
C59 C54 C55 C56 -2.0(2) . . . . ?
B1 C54 C55 C56 -173.48(14) . . . . ?
C54 C55 C56 C57 1.7(2) . . . . ?
C54 C55 C56 C60 -178.67(15) . . . . ?
C55 C56 C57 C58 -0.1(2) . . . . ?
C60 C56 C57 C58 -179.72(16) . . . . ?
C56 C57 C58 C59 -1.1(2) . . . . ?
C56 C57 C58 C61 176.07(15) . . . . ?
C57 C58 C59 C54 0.6(2) . . . . ?
C61 C58 C59 C54 -176.49(15) . . . . ?
C55 C54 C59 C58 0.9(2) . . . . ?
B1 C54 C59 C58 172.32(14) . . . . ?
C57 C56 C60 F60C 8.5(3) . . . . ?
C55 C56 C60 F60C -171.20(18) . . . . ?
C57 C56 C60 F60B -114.73(19) . . . . ?
C55 C56 C60 F60B 65.6(2) . . . . ?
C57 C56 C60 F60A 128.27(17) . . . . ?
C55 C56 C60 F60A -51.4(2) . . . . ?
C57 C58 C61 F61B -92.8(2) . . . . ?
C59 C58 C61 F61B 84.3(2) . . . . ?
C57 C58 C61 F61C 30.2(2) . . . . ?
C59 C58 C61 F61C -152.65(17) . . . . ?
C57 C58 C61 F61A 147.46(16) . . . . ?
C59 C58 C61 F61A -35.4(2) . . . . ?
C38 B1 C62 C67 -82.45(16) . . . . ?
C46 B1 C62 C67 37.41(19) . . . . ?
C54 B1 C62 C67 153.41(14) . . . . ?
C38 B1 C62 C63 90.18(16) . . . . ?
C46 B1 C62 C63 -149.96(14) . . . . ?
C54 B1 C62 C63 -33.96(19) . . . . ?
C67 C62 C63 C64 -2.2(2) . . . . ?
B1 C62 C63 C64 -175.28(14) . . . . ?
C62 C63 C64 C65 2.2(3) . . . . ?
C62 C63 C64 C68 -174.15(15) . . . . ?
C63 C64 C65 C66A 0.0(3) . . . . ?
C68 C64 C65 C66A 176.20(17) . . . . ?
C63 C62 C67 C66A 0.3(2) . . . . ?
B1 C62 C67 C66A 173.42(15) . . . . ?
C65 C64 C68 F68C 134.76(19) . . . . ?
C63 C64 C68 F68C -48.9(2) . . . . ?
C65 C64 C68 F68A 14.1(3) . . . . ?
C63 C64 C68 F68A -169.54(17) . . . . ?
C65 C64 C68 F68B -105.5(2) . . . . ?
C63 C64 C68 F68B 70.8(2) . . . . ?
C64 C65 C66A C67 -1.9(3) . . . . ?
C64 C65 C66A C69A 169.9(2) . . . . ?
C62 C67 C66A C65 1.8(3) . . . . ?
C62 C67 C66A C69A -169.9(2) . . . . ?
C65 C66A C69A F69C -13.1(2) . . . . ?
C67 C66A C69A F69C 158.79(13) . . . . ?
C65 C66A C69A F69B 107.92(17) . . . . ?
C67 C66A C69A F69B -80.23(19) . . . . ?
C65 C66A C69A F69A -124.67(15) . . . . ?
C67 C66A C69A F69A 47.2(2) . . . . ?
